data_1573182
loop_
_publ_author_name
'L\"uckert, Paula L.'
'Gilmer, Jannik'
'Virovets, Alexander'
'Lerner, Hans-Wolfram'
'Wagner, Matthias'

_publ_section_title
;
 Donor-free 9,10-dihydro-9,10-dialuminaanthracenes
;
_journal_name_full 'Chemical Science'
_journal_paper_doi 10.1039/D4SC06940D
_journal_year 2024
_chemical_formula_moiety 'C24 H16 Al4 Br4'
_chemical_formula_sum 'C24 H16 Al4 Br4'
_chemical_formula_weight 731.93
_space_group_crystal_system monoclinic
_space_group_IT_number 13
_space_group_name_Hall '-P 2yac'
_space_group_name_H-M_alt 'P 1 2/n 1'
_atom_sites_solution_hydrogens geom
_atom_sites_solution_primary dual
_atom_sites_solution_secondary difmap
_audit_creation_method SHELXL-2019/3
_audit_update_record
;
2024-09-22 deposited with the CCDC.	2024-11-18 downloaded from the CCDC.
;
_cell_angle_alpha 90
_cell_angle_beta 100.072(7)
_cell_angle_gamma 90
_cell_formula_units_Z 2
_cell_length_a 10.1518(8)
_cell_length_b 9.9203(6)
_cell_length_c 12.7992(10)
_cell_measurement_reflns_used 3313
_cell_measurement_temperature 173(2)
_cell_measurement_theta_max 26.6300
_cell_measurement_theta_min 4.1440
_cell_volume 1269.13(16)
_computing_cell_refinement 'CrysAlisPro 1.171.42.43a (Rigaku OD, 2022)'
_computing_data_collection 'X-Area (Stoe & Cie, 2001)'
_computing_data_reduction 'CrysAlisPro 1.171.42.43a (Rigaku OD, 2022)'
_computing_publication_material 'IUCr PublCIF online service'
_computing_structure_refinement 'SHELXL-2019/2 (Sheldrick, 2019)'
_computing_structure_solution 'SHELXT (G. M. Sheldrick, 2015)'
_diffrn_ambient_temperature 173(2)
_diffrn_detector 'image plate'
_diffrn_detector_area_resol_mean 6.67
_diffrn_detector_type 'STOE image plate (34 cm diameter)'
_diffrn_measured_fraction_theta_full 0.991
_diffrn_measured_fraction_theta_max 0.987
_diffrn_measurement_device '2-circle goniometer'
_diffrn_measurement_device_type 'STOE IPDS II two-circle-diffractometer'
_diffrn_measurement_method \w
_diffrn_radiation_monochromator mirror
_diffrn_radiation_type MoK\a
_diffrn_radiation_wavelength 0.71073
_diffrn_reflns_av_R_equivalents 0.0630
_diffrn_reflns_av_unetI/netI 0.0561
_diffrn_reflns_Laue_measured_fraction_full 0.991
_diffrn_reflns_Laue_measured_fraction_max 0.987
_diffrn_reflns_limit_h_max 12
_diffrn_reflns_limit_h_min -12
_diffrn_reflns_limit_k_max 12
_diffrn_reflns_limit_k_min -12
_diffrn_reflns_limit_l_max 16
_diffrn_reflns_limit_l_min -13
_diffrn_reflns_number 7388
_diffrn_reflns_point_group_measured_fraction_full 0.991
_diffrn_reflns_point_group_measured_fraction_max 0.987
_diffrn_reflns_theta_full 25.242
_diffrn_reflns_theta_max 26.793
_diffrn_reflns_theta_min 3.484
_diffrn_source 'Genix 3D I\mS microfocus X-ray source'
_exptl_absorpt_coefficient_mu 6.493
_exptl_absorpt_correction_T_max 1.00000
_exptl_absorpt_correction_T_min 0.30742
_exptl_absorpt_correction_type multi-scan
_exptl_absorpt_process_details
;
CrysAlisPro 1.171.42.43a (Rigaku Oxford Diffraction, 2022)
Empirical absorption correction using spherical harmonics,
implemented in SCALE3 ABSPACK scaling algorithm.
;
_exptl_crystal_colour colourless
_exptl_crystal_density_diffrn 1.915
_exptl_crystal_description prism
_exptl_crystal_F_000 704
_exptl_crystal_size_max 0.220
_exptl_crystal_size_mid 0.070
_exptl_crystal_size_min 0.060
_refine_diff_density_max 0.706
_refine_diff_density_min -0.433
_refine_diff_density_rms 0.119
_refine_ls_extinction_coef 0.0022(6)
_refine_ls_extinction_expression Fc^*^=kFc[1+0.001xFc^2^\l^3^/sin(2\q)]^-1/4^
_refine_ls_extinction_method 'SHELXL-2019/2 (Sheldrick 2019)'
_refine_ls_goodness_of_fit_ref 1.106
_refine_ls_hydrogen_treatment constr
_refine_ls_matrix_type full
_refine_ls_number_parameters 146
_refine_ls_number_reflns 2682
_refine_ls_number_restraints 0
_refine_ls_restrained_S_all 1.106
_refine_ls_R_factor_all 0.0427
_refine_ls_R_factor_gt 0.0363
_refine_ls_shift/su_max 0.000
_refine_ls_shift/su_mean 0.000
_refine_ls_structure_factor_coef Fsqd
_refine_ls_weighting_details 'w=1/[\s^2^(Fo^2^)+(0.0338P)^2^] where P=(Fo^2^+2Fc^2^)/3'
_refine_ls_weighting_scheme calc
_refine_ls_wR_factor_gt 0.0850
_refine_ls_wR_factor_ref 0.0901
_reflns_Friedel_coverage 0.000
_reflns_number_gt 2361
_reflns_number_total 2682
_reflns_threshold_expression 'I > 2\s(I)'
_cod_data_source_file d4sc06940d3.cif
_cod_data_source_block 22_wa3285
_cod_original_cell_volume 1269.14(16)
_cod_original_sg_symbol_H-M 'P 2/n'
_cod_database_code 1573182
_shelx_shelxl_version_number 2019/3
_shelx_space_group_comment
;
The symmetry employed for this shelxl refinement is uniquely defined
by the following loop, which should always be used as a source of
symmetry information in preference to the above space-group names.
They are only intended as comments.
;
_shelx_estimated_absorpt_t_min 0.329
_shelx_estimated_absorpt_t_max 0.697

loop_
_space_group_symop_operation_xyz
'x, y, z'
'-x+1/2, y, -z+1/2'
'-x, -y, -z'
'x-1/2, -y, z-1/2'

loop_
_atom_site_label
_atom_site_type_symbol
_atom_site_fract_x
_atom_site_fract_y
_atom_site_fract_z
_atom_site_U_iso_or_equiv
_atom_site_adp_type
_atom_site_occupancy
_atom_site_site_symmetry_order
_atom_site_calc_flag
_atom_site_refinement_flags_posn
_atom_site_refinement_flags_adp
_atom_site_refinement_flags_occupancy
_atom_site_disorder_assembly
_atom_site_disorder_group
Br1 Br 0.28237(4) 0.88956(4) 0.52493(3) 0.03238(15) Uani 1 1 d . . . . .
Br2 Br 0.52044(4) 0.35145(4) 0.16417(3) 0.03047(15) Uani 1 1 d . . . . .
Al1 Al 0.28750(9) 0.73442(9) 0.39417(8) 0.0177(2) Uani 1 1 d . . . . .
Al2 Al 0.37189(10) 0.49361(9) 0.21999(8) 0.0178(2) Uani 1 1 d . . . . .
C1 C 0.3974(3) 0.7857(3) 0.2872(2) 0.0177(6) Uani 1 1 d . . . . .
C2 C 0.4137(3) 0.6896(3) 0.2066(3) 0.0190(6) Uani 1 1 d . . . . .
C3 C 0.4948(3) 0.7252(3) 0.1312(3) 0.0243(7) Uani 1 1 d . . . . .
H3 H 0.505722 0.662473 0.077296 0.029 Uiso 1 1 calc R U . . .
C4 C 0.5584(4) 0.8485(4) 0.1341(3) 0.0309(8) Uani 1 1 d . . . . .
H4 H 0.613277 0.869592 0.083379 0.037 Uiso 1 1 calc R U . . .
C5 C 0.5413(4) 0.9413(4) 0.2117(3) 0.0317(8) Uani 1 1 d . . . . .
H5 H 0.584275 1.026493 0.213531 0.038 Uiso 1 1 calc R U . . .
C6 C 0.4624(4) 0.9112(3) 0.2863(3) 0.0257(7) Uani 1 1 d . . . . .
H6 H 0.451756 0.976673 0.338311 0.031 Uiso 1 1 calc R U . . .
C7 C 0.3160(3) 0.5462(3) 0.4446(2) 0.0176(6) Uani 1 1 d . . . . .
C8 C 0.3301(3) 0.4492(3) 0.3650(3) 0.0200(7) Uani 1 1 d . . . . .
C9 C 0.3446(3) 0.3106(3) 0.3949(3) 0.0238(7) Uani 1 1 d . . . . .
H9 H 0.354670 0.244713 0.343029 0.029 Uiso 1 1 calc R U . . .
C10 C 0.3442(3) 0.2713(3) 0.4979(3) 0.0263(7) Uani 1 1 d . . . . .
H10 H 0.355512 0.178933 0.516978 0.032 Uiso 1 1 calc R U . . .
C11 C 0.3273(4) 0.3667(4) 0.5743(3) 0.0264(8) Uani 1 1 d . . . . .
H11 H 0.324331 0.338728 0.644869 0.032 Uiso 1 1 calc R U . . .
C12 C 0.3148(3) 0.5021(3) 0.5481(3) 0.0228(7) Uani 1 1 d . . . . .
H12 H 0.305328 0.566122 0.601510 0.027 Uiso 1 1 calc R U . . .

loop_
_atom_site_aniso_label
_atom_site_aniso_U_11
_atom_site_aniso_U_22
_atom_site_aniso_U_33
_atom_site_aniso_U_23
_atom_site_aniso_U_13
_atom_site_aniso_U_12
Br1 0.0381(2) 0.0243(2) 0.0359(2) -0.01637(15) 0.00971(17) -0.00369(15)
Br2 0.0294(2) 0.0284(2) 0.0356(2) -0.00538(14) 0.01127(16) 0.00813(15)
Al1 0.0204(5) 0.0129(4) 0.0200(5) -0.0033(4) 0.0037(4) -0.0009(4)
Al2 0.0205(5) 0.0142(5) 0.0193(5) -0.0018(4) 0.0049(4) 0.0001(4)
C1 0.0151(14) 0.0161(15) 0.0212(16) 0.0016(12) 0.0010(11) 0.0004(12)
C2 0.0160(14) 0.0198(15) 0.0209(16) 0.0016(13) 0.0022(12) -0.0026(13)
C3 0.0240(17) 0.0233(17) 0.0268(18) 0.0004(14) 0.0073(14) -0.0028(14)
C4 0.0259(18) 0.0297(19) 0.039(2) 0.0093(16) 0.0121(16) -0.0051(15)
C5 0.0322(19) 0.0193(17) 0.044(2) 0.0048(16) 0.0078(16) -0.0073(15)
C6 0.0275(17) 0.0164(15) 0.0319(19) -0.0007(14) 0.0017(14) -0.0006(14)
C7 0.0129(14) 0.0179(14) 0.0210(16) -0.0008(12) -0.0003(11) -0.0019(12)
C8 0.0234(16) 0.0127(14) 0.0234(17) 0.0008(12) 0.0030(13) 0.0007(13)
C9 0.0235(16) 0.0141(15) 0.0317(19) 0.0005(14) -0.0006(13) 0.0015(13)
C10 0.0257(17) 0.0182(15) 0.0328(19) 0.0110(14) -0.0008(14) -0.0019(14)
C11 0.0236(17) 0.0329(19) 0.0223(18) 0.0092(15) 0.0031(14) -0.0006(15)
C12 0.0199(15) 0.0280(18) 0.0206(17) 0.0026(13) 0.0038(12) 0.0012(14)

loop_
_atom_type_symbol
_atom_type_description
_atom_type_scat_dispersion_real
_atom_type_scat_dispersion_imag
_atom_type_scat_source
C C 0.0033 0.0016 'International Tables Vol C Tables 4.2.6.8 and 6.1.1.4'
H H 0.0000 0.0000 'International Tables Vol C Tables 4.2.6.8 and 6.1.1.4'
Al Al 0.0645 0.0514 'International Tables Vol C Tables 4.2.6.8 and 6.1.1.4'
Br Br -0.2901 2.4595 'International Tables Vol C Tables 4.2.6.8 and 6.1.1.4'

loop_
_geom_angle_atom_site_label_1
_geom_angle_atom_site_label_2
_geom_angle_atom_site_label_3
_geom_angle
_geom_angle_site_symmetry_1
_geom_angle_site_symmetry_3
_geom_angle_publ_flag
C1 Al1 C7 113.59(13) . . ?
C1 Al1 C2 102.64(13) . 2 ?
C7 Al1 C2 93.81(13) . 2 ?
C1 Al1 Br1 114.97(10) . . ?
C7 Al1 Br1 114.69(10) . . ?
C2 Al1 Br1 114.63(9) 2 . ?
C2 Al2 C8 111.81(13) . . ?
C2 Al2 C8 110.27(13) . 2 ?
C8 Al2 C8 94.77(13) . 2 ?
C2 Al2 Br2 114.42(10) . . ?
C8 Al2 Br2 114.27(10) . . ?
C8 Al2 Br2 109.54(9) 2 . ?
C2 Al2 Al2 103.98(9) . 2 ?
C8 Al2 Al2 52.63(10) . 2 ?
C8 Al2 Al2 47.21(9) 2 2 ?
Br2 Al2 Al2 141.02(3) . 2 ?
C6 C1 C2 117.8(3) . . ?
C6 C1 Al1 123.7(2) . . ?
C2 C1 Al1 118.5(2) . . ?
C3 C2 C1 118.5(3) . . ?
C3 C2 Al2 117.2(2) . . ?
C1 C2 Al2 122.0(2) . . ?
C3 C2 Al1 97.9(2) . 2 ?
C1 C2 Al1 94.2(2) . 2 ?
Al2 C2 Al1 93.20(13) . 2 ?
C4 C3 C2 121.8(3) . . ?
C4 C3 H3 119.1 . . ?
C2 C3 H3 119.1 . . ?
C3 C4 C5 119.4(3) . . ?
C3 C4 H4 120.3 . . ?
C5 C4 H4 120.3 . . ?
C6 C5 C4 120.8(3) . . ?
C6 C5 H5 119.6 . . ?
C4 C5 H5 119.6 . . ?
C5 C6 C1 121.7(3) . . ?
C5 C6 H6 119.2 . . ?
C1 C6 H6 119.2 . . ?
C12 C7 C8 119.0(3) . . ?
C12 C7 Al1 125.4(2) . . ?
C8 C7 Al1 115.5(2) . . ?
C7 C8 C9 118.4(3) . . ?
C7 C8 Al2 124.9(2) . . ?
C9 C8 Al2 115.3(2) . . ?
C7 C8 Al2 91.0(2) . 2 ?
C9 C8 Al2 111.7(2) . 2 ?
Al2 C8 Al2 80.17(12) . 2 ?
C10 C9 C8 120.8(3) . . ?
C10 C9 H9 119.6 . . ?
C8 C9 H9 119.6 . . ?
C9 C10 C11 120.1(3) . . ?
C9 C10 H10 119.9 . . ?
C11 C10 H10 119.9 . . ?
C12 C11 C10 120.4(3) . . ?
C12 C11 H11 119.8 . . ?
C10 C11 H11 119.8 . . ?
C11 C12 C7 121.2(3) . . ?
C11 C12 H12 119.4 . . ?
C7 C12 H12 119.4 . . ?

loop_
_geom_bond_atom_site_label_1
_geom_bond_atom_site_label_2
_geom_bond_distance
_geom_bond_site_symmetry_2
_geom_bond_publ_flag
Br1 Al1 2.2811(10) . ?
Br2 Al2 2.2695(10) . ?
Al1 C1 1.978(3) . ?
Al1 C7 1.980(3) . ?
Al1 C2 2.261(3) 2 ?
Al2 C2 2.004(3) . ?
Al2 C8 2.023(3) . ?
Al2 C8 2.191(3) 2 ?
Al2 Al2 2.7167(19) 2 ?
C1 C6 1.410(4) . ?
C1 C2 1.436(4) . ?
C2 C3 1.418(4) . ?
C3 C4 1.380(5) . ?
C3 H3 0.9500 . ?
C4 C5 1.387(6) . ?
C4 H4 0.9500 . ?
C5 C6 1.382(5) . ?
C5 H5 0.9500 . ?
C6 H6 0.9500 . ?
C7 C12 1.398(4) . ?
C7 C8 1.427(4) . ?
C8 C9 1.428(4) . ?
C9 C10 1.375(5) . ?
C9 H9 0.9500 . ?
C10 C11 1.393(5) . ?
C10 H10 0.9500 . ?
C11 C12 1.384(5) . ?
C11 H11 0.9500 . ?
C12 H12 0.9500 . ?

loop_
_geom_torsion_atom_site_label_1
_geom_torsion_atom_site_label_2
_geom_torsion_atom_site_label_3
_geom_torsion_atom_site_label_4
_geom_torsion
_geom_torsion_site_symmetry_1
_geom_torsion_site_symmetry_2
_geom_torsion_site_symmetry_3
_geom_torsion_site_symmetry_4
_geom_torsion_publ_flag
C6 C1 C2 C3 0.5(5) . . . . ?
Al1 C1 C2 C3 -178.7(2) . . . . ?
C6 C1 C2 Al2 162.8(2) . . . . ?
Al1 C1 C2 Al2 -16.4(4) . . . . ?
C6 C1 C2 Al1 -100.8(3) . . . 2 ?
Al1 C1 C2 Al1 80.0(2) . . . 2 ?
C1 C2 C3 C4 0.4(5) . . . . ?
Al2 C2 C3 C4 -162.7(3) . . . . ?
Al1 C2 C3 C4 99.6(3) 2 . . . ?
C2 C3 C4 C5 -0.9(6) . . . . ?
C3 C4 C5 C6 0.5(6) . . . . ?
C4 C5 C6 C1 0.5(6) . . . . ?
C2 C1 C6 C5 -1.0(5) . . . . ?
Al1 C1 C6 C5 178.2(3) . . . . ?
C12 C7 C8 C9 -1.0(5) . . . . ?
Al1 C7 C8 C9 -177.1(2) . . . . ?
C12 C7 C8 Al2 -166.8(2) . . . . ?
Al1 C7 C8 Al2 17.1(4) . . . . ?
C12 C7 C8 Al2 114.5(3) . . . 2 ?
Al1 C7 C8 Al2 -61.6(2) . . . 2 ?
C7 C8 C9 C10 0.4(5) . . . . ?
Al2 C8 C9 C10 167.5(3) . . . . ?
Al2 C8 C9 C10 -103.3(3) 2 . . . ?
C8 C9 C10 C11 1.1(5) . . . . ?
C9 C10 C11 C12 -2.0(5) . . . . ?
C10 C11 C12 C7 1.4(5) . . . . ?
C8 C7 C12 C11 0.1(5) . . . . ?
Al1 C7 C12 C11 175.8(3) . . . . ?
